data_4028419
loop_
_publ_author_name
'Peng Sun'
'Dong-Xiao Xu'
'Attila M\'andi'
'Tibor Kurt\'an'
'Tie-Jun Li'
'Barbara Schulz'
'Wen Zhang'

_publ_section_title
;
 Structure, Absolute Configuration, and Conformational Study of
 12-Membered Macrolides from the Fungus Dendrodochium sp. Associated with
 the Sea Cucumber Holothuria nobilis Selenka
;
_journal_name_full 'Journal of Organic Chemistry'
_journal_page_first 7030
_journal_page_last 7047
_journal_paper_doi 10.1021/jo400861j
_journal_volume 78
_journal_year 2013
_chemical_absolute_configuration ad
_chemical_formula_moiety 'C12 H20 O4'
_chemical_formula_sum 'C12 H20 O4'
_chemical_formula_weight 228.28
_chemical_name_systematic
; 
 ? 
;
_space_group_IT_number 19
_symmetry_cell_setting orthorhombic
_symmetry_space_group_name_Hall 'P 2ac 2ab'
_symmetry_space_group_name_H-M 'P 21 21 21'
_atom_sites_solution_hydrogens geom
_atom_sites_solution_primary direct
_atom_sites_solution_secondary difmap
_audit_creation_method SHELXL-97
_cell_angle_alpha 90.00
_cell_angle_beta 90.00
_cell_angle_gamma 90.00
_cell_formula_units_Z 12
_cell_length_a 5.336
_cell_length_b 25.071
_cell_length_c 29.472
_cell_measurement_reflns_used 1747
_cell_measurement_temperature 296(2)
_cell_measurement_theta_max 47.09
_cell_measurement_theta_min 2.31
_cell_volume 3942.730
_computing_cell_refinement 'Bruker SAINT'
_computing_data_collection 'Bruker APEX2'
_computing_data_reduction 'Bruker SAINT'
_computing_molecular_graphics 'Bruker SHELXTL'
_computing_publication_material 'Bruker SHELXTL'
_computing_structure_refinement 'SHELXL-97 (Sheldrick, 2008)'
_computing_structure_solution 'SHELXS-97 (Sheldrick, 2008)'
_diffrn_ambient_temperature 296(2)
_diffrn_measured_fraction_theta_full 0.898
_diffrn_measured_fraction_theta_max 0.898
_diffrn_measurement_device_type 'Bruker APEX-II CCD'
_diffrn_measurement_method '\f and \w scans'
_diffrn_radiation_monochromator graphite
_diffrn_radiation_source 'fine-focus sealed tube'
_diffrn_radiation_type CuK\a
_diffrn_radiation_wavelength 1.54178
_diffrn_reflns_av_R_equivalents 0.0739
_diffrn_reflns_av_sigmaI/netI 0.1710
_diffrn_reflns_limit_h_max 6
_diffrn_reflns_limit_h_min -6
_diffrn_reflns_limit_k_max 29
_diffrn_reflns_limit_k_min -26
_diffrn_reflns_limit_l_max 34
_diffrn_reflns_limit_l_min -29
_diffrn_reflns_number 13191
_diffrn_reflns_theta_full 66.99
_diffrn_reflns_theta_max 66.99
_diffrn_reflns_theta_min 2.31
_diffrn_standards_number 0
_exptl_absorpt_coefficient_mu 0.702
_exptl_absorpt_correction_T_max 0.7529
_exptl_absorpt_correction_T_min 0.5751
_exptl_absorpt_correction_type multi-scan
_exptl_absorpt_process_details SADABS
_exptl_crystal_colour colorless
_exptl_crystal_density_diffrn 1.154
_exptl_crystal_description column
_exptl_crystal_F_000 1488
_exptl_crystal_size_max 0.20
_exptl_crystal_size_mid 0.08
_exptl_crystal_size_min 0.07
_refine_diff_density_max 0.325
_refine_diff_density_min -0.263
_refine_diff_density_rms 0.076
_refine_ls_abs_structure_details 'Flack H D (1983), Acta Cryst. A39, 876-881'
_refine_ls_abs_structure_Flack 0.2(4)
_refine_ls_extinction_coef 0.0046(6)
_refine_ls_extinction_expression Fc^*^=kFc[1+0.001xFc^2^\l^3^/sin(2\q)]^-1/4^
_refine_ls_extinction_method SHELXL
_refine_ls_goodness_of_fit_ref 1.053
_refine_ls_hydrogen_treatment constr
_refine_ls_matrix_type full
_refine_ls_number_parameters 434
_refine_ls_number_reflns 6050
_refine_ls_number_restraints 0
_refine_ls_restrained_S_all 1.053
_refine_ls_R_factor_all 0.1440
_refine_ls_R_factor_gt 0.0750
_refine_ls_shift/su_max 0.001
_refine_ls_shift/su_mean 0.000
_refine_ls_structure_factor_coef Fsqd
_refine_ls_weighting_details 'calc w=1/[\s^2^(Fo^2^)+(0.0000P)^2^+0.1057P] where P=(Fo^2^+2Fc^2^)/3'
_refine_ls_weighting_scheme calc
_refine_ls_wR_factor_gt 0.1743
_refine_ls_wR_factor_ref 0.2226
_reflns_number_gt 3082
_reflns_number_total 6050
_reflns_threshold_expression >2sigma(I)
_cod_data_source_file jo400861j_si_003.cif
_cod_data_source_block 107
_cod_original_cell_volume 3942.7
_cod_database_code 4028419

loop_
_symmetry_equiv_pos_as_xyz
'x, y, z'
'-x+1/2, -y, z+1/2'
'x+1/2, -y+1/2, -z'
'-x, y+1/2, -z+1/2'

loop_
_atom_site_label
_atom_site_type_symbol
_atom_site_fract_x
_atom_site_fract_y
_atom_site_fract_z
_atom_site_U_iso_or_equiv
_atom_site_adp_type
_atom_site_occupancy
_atom_site_symmetry_multiplicity
_atom_site_calc_flag
_atom_site_refinement_flags
O1 O 0.3349(11) 1.0781(2) 0.08839(18) 0.1295(18) Uani 1 1 d .
O2 O 0.6460(9) 1.06401(13) 0.13642(14) 0.0880(12) Uani 1 1 d .
O3 O 0.6666(8) 0.85188(13) 0.18790(13) 0.0970(13) Uani 1 1 d .
H3A H 0.5552 0.8439 0.2058 0.145 Uiso 1 1 calc R
O4 O 0.5600(10) 1.00335(14) 0.01104(13) 0.1037(14) Uani 1 1 d .
H4A H 0.4369 1.0045 0.0277 0.156 Uiso 1 1 calc R
O1A O 0.8845(12) 1.08731(18) 0.45841(19) 0.1314(19) Uani 1 1 d .
O2A O 0.6131(8) 1.14064(16) 0.42356(15) 0.1021(14) Uani 1 1 d .
O3A O 1.0286(11) 1.27043(16) 0.29390(18) 0.143(2) Uani 1 1 d .
H3B H 1.0656 1.2954 0.3106 0.215 Uiso 1 1 calc R
O4A O 1.0266(10) 1.03462(15) 0.36300(17) 0.1182(16) Uani 1 1 d .
H4B H 1.0374 1.0109 0.3821 0.177 Uiso 1 1 calc R
O1B O 1.1292(9) 1.34189(15) 0.04091(17) 0.1070(15) Uani 1 1 d .
O2B O 0.8037(7) 1.29580(11) 0.06842(12) 0.0722(10) Uani 1 1 d .
O3B O 0.6679(9) 1.32181(15) 0.25113(13) 0.1066(15) Uani 1 1 d .
H3C H 0.7719 1.3128 0.2701 0.160 Uiso 1 1 calc R
O4B O 0.8997(8) 1.45199(12) 0.07145(13) 0.0938(13) Uani 1 1 d .
H4C H 0.9438 1.4648 0.0471 0.141 Uiso 1 1 calc R
C1 C 0.5550(17) 1.0718(2) 0.0943(2) 0.0856(18) Uani 1 1 d .
C2 C 0.7488(12) 1.0698(2) 0.0592(2) 0.0878(18) Uani 1 1 d .
H2A H 0.9078 1.0800 0.0726 0.105 Uiso 1 1 calc R
H2B H 0.7086 1.0957 0.0359 0.105 Uiso 1 1 calc R
C3 C 0.7785(15) 1.0142(2) 0.0367(2) 0.099(2) Uani 1 1 d .
H3D H 0.9203 1.0161 0.0157 0.118 Uiso 1 1 calc R
C4 C 0.8364(12) 0.9724(2) 0.07118(19) 0.0841(17) Uani 1 1 d .
H4D H 0.9835 0.9768 0.0877 0.101 Uiso 1 1 calc R
C5 C 0.6993(13) 0.9297(2) 0.08062(18) 0.0847(17) Uani 1 1 d .
H5A H 0.5538 0.9238 0.0640 0.102 Uiso 1 1 calc R
C6 C 0.7693(13) 0.89042(18) 0.11710(18) 0.0896(19) Uani 1 1 d .
H6A H 0.9242 0.9017 0.1314 0.107 Uiso 1 1 calc R
H6B H 0.7979 0.8557 0.1034 0.107 Uiso 1 1 calc R
C7 C 0.5658(13) 0.88557(18) 0.15303(19) 0.0844(18) Uani 1 1 d .
H7A H 0.4204 0.8677 0.1395 0.101 Uiso 1 1 calc R
C8 C 0.4810(12) 0.93846(18) 0.17262(18) 0.0777(16) Uani 1 1 d .
H8A H 0.3556 0.9314 0.1957 0.093 Uiso 1 1 calc R
H8B H 0.4004 0.9588 0.1487 0.093 Uiso 1 1 calc R
C9 C 0.6849(13) 0.97281(19) 0.19343(19) 0.0904(18) Uani 1 1 d .
H9A H 0.7574 0.9538 0.2189 0.108 Uiso 1 1 calc R
H9B H 0.8163 0.9780 0.1711 0.108 Uiso 1 1 calc R
C10 C 0.5961(17) 1.0267(2) 0.20958(19) 0.110(2) Uani 1 1 d .
H10A H 0.4779 1.0213 0.2342 0.131 Uiso 1 1 calc R
H10B H 0.7387 1.0458 0.2219 0.131 Uiso 1 1 calc R
C11 C 0.4736(15) 1.0615(2) 0.1744(2) 0.101(2) Uani 1 1 d .
H11A H 0.3164 1.0449 0.1644 0.121 Uiso 1 1 calc R
C12 C 0.421(2) 1.1181(2) 0.1913(3) 0.152(4) Uani 1 1 d .
H12A H 0.3374 1.1380 0.1679 0.227 Uiso 1 1 calc R
H12B H 0.5760 1.1353 0.1988 0.227 Uiso 1 1 calc R
H12C H 0.3159 1.1165 0.2177 0.227 Uiso 1 1 calc R
C1A C 0.7244(16) 1.0937(3) 0.4302(3) 0.107(2) Uani 1 1 d .
C2A C 0.6266(14) 1.0517(2) 0.3996(3) 0.111(2) Uani 1 1 d .
H2C H 0.4527 1.0595 0.3927 0.133 Uiso 1 1 calc R
H2D H 0.6315 1.0178 0.4154 0.133 Uiso 1 1 calc R
C3A C 0.7715(16) 1.0461(2) 0.3547(2) 0.100(2) Uani 1 1 d .
H3E H 0.6977 1.0172 0.3367 0.120 Uiso 1 1 calc R
C4A C 0.7610(14) 1.0973(2) 0.3280(2) 0.093(2) Uani 1 1 d .
H4E H 0.6023 1.1102 0.3210 0.111 Uiso 1 1 calc R
C5A C 0.9505(15) 1.1252(2) 0.3138(2) 0.101(2) Uani 1 1 d .
H5B H 1.1102 1.1112 0.3181 0.121 Uiso 1 1 calc R
C6A C 0.9295(13) 1.1785(2) 0.2909(2) 0.0967(19) Uani 1 1 d .
H6C H 0.7543 1.1884 0.2886 0.116 Uiso 1 1 calc R
H6D H 0.9976 1.1761 0.2605 0.116 Uiso 1 1 calc R
C7A C 1.0697(15) 1.2207(2) 0.3174(2) 0.112(2) Uani 1 1 d .
H7B H 1.2491 1.2123 0.3162 0.134 Uiso 1 1 calc R
C8A C 0.9934(15) 1.2246(2) 0.3658(3) 0.102(2) Uani 1 1 d .
H8C H 1.0862 1.2537 0.3796 0.122 Uiso 1 1 calc R
H8D H 1.0433 1.1920 0.3810 0.122 Uiso 1 1 calc R
C9A C 0.7159(16) 1.2337(2) 0.3747(2) 0.109(2) Uani 1 1 d .
H9C H 0.6679 1.2670 0.3605 0.131 Uiso 1 1 calc R
H9D H 0.6229 1.2055 0.3598 0.131 Uiso 1 1 calc R
C10A C 0.6367(18) 1.2355(2) 0.4228(3) 0.127(3) Uani 1 1 d .
H10C H 0.4567 1.2408 0.4239 0.153 Uiso 1 1 calc R
H10D H 0.7145 1.2662 0.4371 0.153 Uiso 1 1 calc R
C11A C 0.7016(16) 1.1859(2) 0.4505(2) 0.113(2) Uani 1 1 d .
H11B H 0.8836 1.1835 0.4545 0.135 Uiso 1 1 calc R
C12A C 0.571(2) 1.1837(4) 0.4970(3) 0.170(4) Uani 1 1 d .
H12D H 0.6265 1.1527 0.5133 0.255 Uiso 1 1 calc R
H12E H 0.3926 1.1818 0.4927 0.255 Uiso 1 1 calc R
H12F H 0.6113 1.2152 0.5140 0.255 Uiso 1 1 calc R
C1B C 0.9061(14) 1.33725(18) 0.04576(18) 0.0691(15) Uani 1 1 d .
C2B C 0.7105(11) 1.37606(17) 0.03142(17) 0.0679(14) Uani 1 1 d .
H2E H 0.5526 1.3574 0.0278 0.082 Uiso 1 1 calc R
H2F H 0.7564 1.3908 0.0021 0.082 Uiso 1 1 calc R
C3B C 0.6748(12) 1.42168(17) 0.06510(17) 0.0715(15) Uani 1 1 d .
H3F H 0.5467 1.4457 0.0528 0.086 Uiso 1 1 calc R
C4B C 0.5867(12) 1.40255(17) 0.11014(18) 0.0776(16) Uani 1 1 d .
H4F H 0.4371 1.3835 0.1100 0.093 Uiso 1 1 calc R
C5B C 0.6901(12) 1.40880(17) 0.14958(17) 0.0784(16) Uani 1 1 d .
H5C H 0.8328 1.4300 0.1509 0.094 Uiso 1 1 calc R
C6B C 0.6006(12) 1.38497(18) 0.19281(17) 0.0801(16) Uani 1 1 d .
H6E H 0.4482 1.3650 0.1871 0.096 Uiso 1 1 calc R
H6F H 0.5609 1.4133 0.2140 0.096 Uiso 1 1 calc R
C7B C 0.7930(13) 1.34845(19) 0.21383(17) 0.0841(17) Uani 1 1 d .
H7C H 0.9301 1.3701 0.2260 0.101 Uiso 1 1 calc R
C8B C 0.9028(12) 1.30668(18) 0.18153(18) 0.0822(17) Uani 1 1 d .
H8E H 0.9930 1.3251 0.1576 0.099 Uiso 1 1 calc R
H8F H 1.0235 1.2854 0.1982 0.099 Uiso 1 1 calc R
C9B C 0.7148(12) 1.26959(18) 0.1599(2) 0.0858(18) Uani 1 1 d .
H9E H 0.5897 1.2908 0.1442 0.103 Uiso 1 1 calc R
H9F H 0.6301 1.2497 0.1836 0.103 Uiso 1 1 calc R
C10B C 0.8282(15) 1.23035(19) 0.1265(2) 0.105(2) Uani 1 1 d .
H10E H 0.6948 1.2088 0.1137 0.126 Uiso 1 1 calc R
H10F H 0.9400 1.2067 0.1428 0.126 Uiso 1 1 calc R
C11B C 0.9740(12) 1.25631(18) 0.08753(19) 0.0814(17) Uani 1 1 d .
H11C H 1.1231 1.2742 0.0996 0.098 Uiso 1 1 calc R
C12B C 1.0509(16) 1.21641(19) 0.0517(2) 0.115(3) Uani 1 1 d .
H12G H 1.1436 1.2343 0.0283 0.173 Uiso 1 1 calc R
H12H H 0.9041 1.2003 0.0388 0.173 Uiso 1 1 calc R
H12I H 1.1540 1.1893 0.0652 0.173 Uiso 1 1 calc R

loop_
_atom_site_aniso_label
_atom_site_aniso_U_11
_atom_site_aniso_U_22
_atom_site_aniso_U_33
_atom_site_aniso_U_23
_atom_site_aniso_U_13
_atom_site_aniso_U_12
O1 0.084(4) 0.188(5) 0.116(4) -0.005(3) -0.006(3) 0.015(3)
O2 0.105(3) 0.081(2) 0.078(3) 0.009(2) 0.006(3) -0.007(2)
O3 0.121(3) 0.0787(19) 0.091(3) 0.028(2) 0.022(3) 0.023(2)
O4 0.147(4) 0.088(2) 0.076(3) 0.011(2) -0.011(3) 0.017(3)
O1A 0.162(5) 0.111(3) 0.121(4) 0.025(3) -0.029(4) 0.006(4)
O2A 0.105(3) 0.099(3) 0.102(3) 0.006(2) -0.012(3) 0.006(3)
O3A 0.171(5) 0.100(2) 0.159(5) 0.064(3) -0.061(4) -0.047(3)
O4A 0.127(4) 0.081(2) 0.146(4) 0.030(3) -0.014(4) 0.010(3)
O1B 0.066(3) 0.101(3) 0.154(4) 0.023(3) 0.002(3) -0.006(2)
O2B 0.080(3) 0.0583(16) 0.079(2) -0.0021(17) 0.001(2) 0.0003(18)
O3B 0.154(4) 0.100(2) 0.066(2) 0.012(2) 0.020(3) 0.016(3)
O4B 0.141(4) 0.0662(18) 0.074(2) -0.0008(18) 0.000(3) -0.028(2)
C1 0.102(6) 0.071(3) 0.084(5) -0.003(3) 0.012(5) -0.005(4)
C2 0.097(5) 0.075(3) 0.091(4) 0.019(3) 0.000(4) -0.002(3)
C3 0.120(6) 0.092(4) 0.083(4) 0.028(3) 0.014(5) 0.016(4)
C4 0.095(5) 0.087(3) 0.069(3) 0.016(3) 0.011(4) 0.016(3)
C5 0.107(5) 0.077(3) 0.070(3) 0.006(3) 0.016(4) 0.011(3)
C6 0.128(5) 0.067(3) 0.074(3) 0.016(3) 0.022(4) 0.015(3)
C7 0.115(5) 0.060(3) 0.078(4) 0.017(3) 0.008(4) 0.000(3)
C8 0.091(4) 0.073(3) 0.070(3) 0.007(3) 0.017(3) 0.000(3)
C9 0.124(5) 0.080(3) 0.067(3) 0.001(3) 0.000(4) 0.015(4)
C10 0.174(7) 0.086(3) 0.068(4) -0.001(3) 0.006(5) 0.009(4)
C11 0.143(6) 0.073(3) 0.086(4) -0.006(3) 0.010(5) 0.009(4)
C12 0.255(11) 0.077(3) 0.123(6) -0.016(4) 0.026(7) 0.039(5)
C1A 0.130(7) 0.091(4) 0.101(5) 0.020(4) -0.012(5) -0.006(5)
C2A 0.119(6) 0.084(4) 0.131(6) 0.027(4) -0.006(5) -0.011(4)
C3A 0.118(6) 0.072(3) 0.111(5) 0.005(3) -0.011(5) -0.006(4)
C4A 0.115(6) 0.072(3) 0.092(4) -0.002(3) -0.024(4) 0.004(4)
C5A 0.116(6) 0.083(3) 0.103(5) 0.022(3) -0.003(5) 0.004(4)
C6A 0.110(5) 0.079(3) 0.101(4) 0.018(3) -0.013(4) -0.001(4)
C7A 0.119(6) 0.106(4) 0.109(6) 0.055(4) -0.031(5) -0.005(4)
C8A 0.103(6) 0.073(3) 0.129(6) 0.019(4) -0.041(5) -0.003(4)
C9A 0.145(7) 0.071(3) 0.112(6) 0.003(3) -0.052(5) 0.014(4)
C10A 0.168(8) 0.100(4) 0.114(6) -0.022(4) -0.050(6) 0.030(5)
C11A 0.144(7) 0.104(4) 0.090(4) -0.020(4) -0.033(5) 0.015(5)
C12A 0.222(11) 0.192(8) 0.095(6) -0.013(6) 0.000(7) 0.048(8)
C1B 0.083(5) 0.055(3) 0.069(3) 0.000(2) -0.001(4) 0.001(3)
C2B 0.079(4) 0.065(2) 0.060(3) -0.006(2) -0.001(3) 0.002(3)
C3B 0.093(4) 0.061(2) 0.060(3) 0.006(2) -0.014(3) 0.009(3)
C4B 0.107(5) 0.058(2) 0.068(4) -0.004(3) 0.007(4) 0.013(3)
C5B 0.113(5) 0.058(2) 0.064(3) -0.003(3) 0.001(4) 0.007(3)
C6B 0.111(5) 0.071(3) 0.058(3) 0.000(3) 0.003(4) 0.020(3)
C7B 0.118(5) 0.075(3) 0.060(3) 0.007(3) 0.003(4) 0.009(3)
C8B 0.093(5) 0.080(3) 0.074(4) 0.010(3) 0.001(4) 0.013(3)
C9B 0.110(5) 0.064(3) 0.083(4) 0.008(3) 0.014(4) -0.003(3)
C10B 0.169(7) 0.063(3) 0.083(4) -0.002(3) 0.013(5) 0.013(4)
C11B 0.098(4) 0.066(3) 0.080(4) 0.000(3) -0.001(4) 0.022(3)
C12B 0.177(8) 0.074(3) 0.094(5) -0.021(3) 0.010(5) 0.026(4)

loop_
_atom_type_symbol
_atom_type_description
_atom_type_scat_dispersion_real
_atom_type_scat_dispersion_imag
_atom_type_scat_source
C C 0.0181 0.0091 'International Tables Vol C Tables 4.2.6.8 and 6.1.1.4'
H H 0.0000 0.0000 'International Tables Vol C Tables 4.2.6.8 and 6.1.1.4'
O O 0.0492 0.0322 'International Tables Vol C Tables 4.2.6.8 and 6.1.1.4'

loop_
_geom_angle_atom_site_label_1
_geom_angle_atom_site_label_2
_geom_angle_atom_site_label_3
_geom_angle
C1 O2 C11 119.2(6)
C7 O3 H3A 109.5
C3 O4 H4A 109.5
C1A O2A C11A 117.4(6)
C7A O3A H3B 109.5
C3A O4A H4B 109.5
C1B O2B C11B 117.5(5)
C7B O3B H3C 109.5
C3B O4B H4C 109.5
O1 C1 O2 120.5(7)
O1 C1 C2 126.4(7)
O2 C1 C2 113.1(7)
C1 C2 C3 113.9(5)
C1 C2 H2A 108.8
C3 C2 H2A 108.8
C1 C2 H2B 108.8
C3 C2 H2B 108.8
H2A C2 H2B 107.7
O4 C3 C4 113.6(5)
O4 C3 C2 108.4(5)
C4 C3 C2 111.2(5)
O4 C3 H3D 107.8
C4 C3 H3D 107.8
C2 C3 H3D 107.8
C5 C4 C3 126.5(7)
C5 C4 H4D 116.7
C3 C4 H4D 116.7
C4 C5 C6 122.8(6)
C4 C5 H5A 118.6
C6 C5 H5A 118.6
C5 C6 C7 111.9(5)
C5 C6 H6A 109.2
C7 C6 H6A 109.2
C5 C6 H6B 109.2
C7 C6 H6B 109.2
H6A C6 H6B 107.9
O3 C7 C8 110.7(4)
O3 C7 C6 106.1(5)
C8 C7 C6 114.1(4)
O3 C7 H7A 108.6
C8 C7 H7A 108.6
C6 C7 H7A 108.6
C7 C8 C9 115.9(5)
C7 C8 H8A 108.3
C9 C8 H8A 108.3
C7 C8 H8B 108.3
C9 C8 H8B 108.3
H8A C8 H8B 107.4
C10 C9 C8 114.2(6)
C10 C9 H9A 108.7
C8 C9 H9A 108.7
C10 C9 H9B 108.7
C8 C9 H9B 108.7
H9A C9 H9B 107.6
C11 C10 C9 115.9(5)
C11 C10 H10A 108.3
C9 C10 H10A 108.3
C11 C10 H10B 108.3
C9 C10 H10B 108.3
H10A C10 H10B 107.4
O2 C11 C10 106.3(6)
O2 C11 C12 109.1(5)
C10 C11 C12 113.1(6)
O2 C11 H11A 109.4
C10 C11 H11A 109.4
C12 C11 H11A 109.4
C11 C12 H12A 109.5
C11 C12 H12B 109.5
H12A C12 H12B 109.5
C11 C12 H12C 109.5
H12A C12 H12C 109.5
H12B C12 H12C 109.5
O1A C1A O2A 122.4(7)
O1A C1A C2A 125.1(7)
O2A C1A C2A 112.4(7)
C1A C2A C3A 114.3(6)
C1A C2A H2C 108.7
C3A C2A H2C 108.7
C1A C2A H2D 108.7
C3A C2A H2D 108.7
H2C C2A H2D 107.6
O4A C3A C4A 107.4(6)
O4A C3A C2A 110.7(6)
C4A C3A C2A 110.6(5)
O4A C3A H3E 109.3
C4A C3A H3E 109.3
C2A C3A H3E 109.3
C5A C4A C3A 126.8(6)
C5A C4A H4E 116.6
C3A C4A H4E 116.6
C4A C5A C6A 124.5(6)
C4A C5A H5B 117.7
C6A C5A H5B 117.7
C5A C6A C7A 110.7(5)
C5A C6A H6C 109.5
C7A C6A H6C 109.5
C5A C6A H6D 109.5
C7A C6A H6D 109.5
H6C C6A H6D 108.1
O3A C7A C8A 111.2(6)
O3A C7A C6A 106.4(5)
C8A C7A C6A 114.0(6)
O3A C7A H7B 108.4
C8A C7A H7B 108.4
C6A C7A H7B 108.4
C7A C8A C9A 116.3(7)
C7A C8A H8C 108.2
C9A C8A H8C 108.2
C7A C8A H8D 108.2
C9A C8A H8D 108.2
H8C C8A H8D 107.4
C10A C9A C8A 116.6(7)
C10A C9A H9C 108.1
C8A C9A H9C 108.1
C10A C9A H9D 108.1
C8A C9A H9D 108.1
H9C C9A H9D 107.3
C9A C10A C11A 114.9(6)
C9A C10A H10C 108.6
C11A C10A H10C 108.6
C9A C10A H10D 108.6
C11A C10A H10D 108.6
H10C C10A H10D 107.5
O2A C11A C10A 105.6(5)
O2A C11A C12A 108.0(7)
C10A C11A C12A 113.6(7)
O2A C11A H11B 109.8
C10A C11A H11B 109.8
C12A C11A H11B 109.8
C11A C12A H12D 109.5
C11A C12A H12E 109.5
H12D C12A H12E 109.5
C11A C12A H12F 109.5
H12D C12A H12F 109.5
H12E C12A H12F 109.5
O1B C1B O2B 122.2(5)
O1B C1B C2B 126.6(5)
O2B C1B C2B 111.1(5)
C1B C2B C3B 113.1(4)
C1B C2B H2E 109.0
C3B C2B H2E 109.0
C1B C2B H2F 109.0
C3B C2B H2F 109.0
H2E C2B H2F 107.8
O4B C3B C4B 108.6(4)
O4B C3B C2B 112.2(5)
C4B C3B C2B 112.2(4)
O4B C3B H3F 107.9
C4B C3B H3F 107.9
C2B C3B H3F 107.9
C5B C4B C3B 128.8(6)
C5B C4B H4F 115.6
C3B C4B H4F 115.6
C4B C5B C6B 125.7(6)
C4B C5B H5C 117.2
C6B C5B H5C 117.2
C5B C6B C7B 112.2(5)
C5B C6B H6E 109.2
C7B C6B H6E 109.2
C5B C6B H6F 109.2
C7B C6B H6F 109.2
H6E C6B H6F 107.9
O3B C7B C6B 106.1(5)
O3B C7B C8B 109.4(4)
C6B C7B C8B 114.8(4)
O3B C7B H7C 108.8
C6B C7B H7C 108.8
C8B C7B H7C 108.8
C9B C8B C7B 115.5(5)
C9B C8B H8E 108.4
C7B C8B H8E 108.4
C9B C8B H8F 108.4
C7B C8B H8F 108.4
H8E C8B H8F 107.5
C8B C9B C10B 114.1(5)
C8B C9B H9E 108.7
C10B C9B H9E 108.7
C8B C9B H9F 108.7
C10B C9B H9F 108.7
H9E C9B H9F 107.6
C9B C10B C11B 114.4(4)
C9B C10B H10E 108.7
C11B C10B H10E 108.7
C9B C10B H10F 108.7
C11B C10B H10F 108.7
H10E C10B H10F 107.6
O2B C11B C12B 110.4(5)
O2B C11B C10B 105.2(5)
C12B C11B C10B 112.4(4)
O2B C11B H11C 109.6
C12B C11B H11C 109.6
C10B C11B H11C 109.6
C11B C12B H12G 109.5
C11B C12B H12H 109.5
H12G C12B H12H 109.5
C11B C12B H12I 109.5
H12G C12B H12I 109.5
H12H C12B H12I 109.5

loop_
_geom_bond_atom_site_label_1
_geom_bond_atom_site_label_2
_geom_bond_distance
O1 C1 1.198(8)
O2 C1 1.346(7)
O2 C11 1.449(7)
O3 C7 1.435(6)
O3 H3A 0.8200
O4 C3 1.417(8)
O4 H4A 0.8200
O1A C1A 1.203(8)
O2A C1A 1.332(8)
O2A C11A 1.462(7)
O3A C7A 1.444(6)
O3A H3B 0.8200
O4A C3A 1.413(8)
O4A H4B 0.8200
O1B C1B 1.205(7)
O2B C1B 1.351(6)
O2B C11B 1.457(6)
O3B C7B 1.449(6)
O3B H3C 0.8200
O4B C3B 1.433(7)
O4B H4C 0.8200
C1 C2 1.464(8)
C2 C3 1.551(8)
C2 H2A 0.9700
C2 H2B 0.9700
C3 C4 1.490(7)
C3 H3D 0.9800
C4 C5 1.326(7)
C4 H4D 0.9300
C5 C6 1.505(7)
C5 H5A 0.9300
C6 C7 1.522(8)
C6 H6A 0.9700
C6 H6B 0.9700
C7 C8 1.516(7)
C7 H7A 0.9800
C8 C9 1.517(8)
C8 H8A 0.9700
C8 H8B 0.9700
C9 C10 1.509(7)
C9 H9A 0.9700
C9 H9B 0.9700
C10 C11 1.505(8)
C10 H10A 0.9700
C10 H10B 0.9700
C11 C12 1.530(7)
C11 H11A 0.9800
C12 H12A 0.9600
C12 H12B 0.9600
C12 H12C 0.9600
C1A C2A 1.483(9)
C2A C3A 1.538(9)
C2A H2C 0.9700
C2A H2D 0.9700
C3A C4A 1.507(8)
C3A H3E 0.9800
C4A C5A 1.300(8)
C4A H4E 0.9300
C5A C6A 1.499(7)
C5A H5B 0.9300
C6A C7A 1.513(8)
C6A H6C 0.9700
C6A H6D 0.9700
C7A C8A 1.486(9)
C7A H7B 0.9800
C8A C9A 1.521(10)
C8A H8C 0.9700
C8A H8D 0.9700
C9A C10A 1.481(9)
C9A H9C 0.9700
C9A H9D 0.9700
C10A C11A 1.528(8)
C10A H10C 0.9700
C10A H10D 0.9700
C11A C12A 1.539(10)
C11A H11B 0.9800
C12A H12D 0.9600
C12A H12E 0.9600
C12A H12F 0.9600
C1B C2B 1.488(8)
C2B C3B 1.526(6)
C2B H2E 0.9700
C2B H2F 0.9700
C3B C4B 1.488(7)
C3B H3F 0.9800
C4B C5B 1.296(7)
C4B H4F 0.9300
C5B C6B 1.486(7)
C5B H5C 0.9300
C6B C7B 1.509(8)
C6B H6E 0.9700
C6B H6F 0.9700
C7B C8B 1.532(7)
C7B H7C 0.9800
C8B C9B 1.509(8)
C8B H8E 0.9700
C8B H8F 0.9700
C9B C10B 1.518(7)
C9B H9E 0.9700
C9B H9F 0.9700
C10B C11B 1.531(8)
C10B H10E 0.9700
C10B H10F 0.9700
C11B C12B 1.512(7)
C11B H11C 0.9800
C12B H12G 0.9600
C12B H12H 0.9600
C12B H12I 0.9600

loop_
_geom_hbond_atom_site_label_D
_geom_hbond_atom_site_label_H
_geom_hbond_atom_site_label_A
_geom_hbond_distance_DH
_geom_hbond_distance_HA
_geom_hbond_distance_DA
_geom_hbond_angle_DHA
_geom_hbond_site_symmetry_A
O3 H3A O3B 0.82 1.83 2.642(6) 173.9 4_645
O4 H4A O1 0.82 2.63 3.186(7) 126.6 .
O3A H3B O3 0.82 2.01 2.665(6) 136.1 4_755
O4A H4B O4B 0.82 2.04 2.859(5) 174.5 4_745
O3B H3C O3A 0.82 1.87 2.636(6) 155.2 .
O4B H4C O4 0.82 1.99 2.810(5) 178.3 3_575

loop_
_geom_torsion_atom_site_label_1
_geom_torsion_atom_site_label_2
_geom_torsion_atom_site_label_3
_geom_torsion_atom_site_label_4
_geom_torsion
C11 O2 C1 O1 2.1(8)
C11 O2 C1 C2 -176.0(4)
O1 C1 C2 C3 -83.4(8)
O2 C1 C2 C3 94.6(6)
C1 C2 C3 O4 68.0(7)
C1 C2 C3 C4 -57.6(8)
O4 C3 C4 C5 -3.6(9)
C2 C3 C4 C5 119.1(7)
C3 C4 C5 C6 -178.1(5)
C4 C5 C6 C7 121.1(6)
C5 C6 C7 O3 -173.8(4)
C5 C6 C7 C8 -51.5(7)
O3 C7 C8 C9 63.2(6)
C6 C7 C8 C9 -56.4(7)
C7 C8 C9 C10 175.9(4)
C8 C9 C10 C11 -57.4(8)
C1 O2 C11 C10 151.9(5)
C1 O2 C11 C12 -85.8(7)
C9 C10 C11 O2 -52.4(8)
C9 C10 C11 C12 -172.1(7)
C11A O2A C1A O1A 3.2(10)
C11A O2A C1A C2A -177.4(6)
O1A C1A C2A C3A -89.1(9)
O2A C1A C2A C3A 91.5(8)
C1A C2A C3A O4A 58.5(7)
C1A C2A C3A C4A -60.5(8)
O4A C3A C4A C5A 2.0(9)
C2A C3A C4A C5A 123.0(8)
C3A C4A C5A C6A -174.2(6)
C4A C5A C6A C7A 120.8(8)
C5A C6A C7A O3A -177.5(6)
C5A C6A C7A C8A -54.6(8)
O3A C7A C8A C9A 65.0(8)
C6A C7A C8A C9A -55.2(7)
C7A C8A C9A C10A 177.6(6)
C8A C9A C10A C11A -57.3(9)
C1A O2A C11A C10A 155.0(7)
C1A O2A C11A C12A -83.1(8)
C9A C10A C11A O2A -49.7(9)
C9A C10A C11A C12A -167.9(8)
C11B O2B C1B O1B 0.5(7)
C11B O2B C1B C2B -175.7(4)
O1B C1B C2B C3B -81.7(7)
O2B C1B C2B C3B 94.2(5)
C1B C2B C3B O4B 60.0(6)
C1B C2B C3B C4B -62.7(7)
O4B C3B C4B C5B -2.5(7)
C2B C3B C4B C5B 122.1(6)
C3B C4B C5B C6B -175.1(5)
C4B C5B C6B C7B 119.0(6)
C5B C6B C7B O3B -171.1(4)
C5B C6B C7B C8B -50.1(7)
O3B C7B C8B C9B 61.1(6)
C6B C7B C8B C9B -58.1(6)
C7B C8B C9B C10B 177.4(4)
C8B C9B C10B C11B -57.1(7)
C1B O2B C11B C12B -82.6(6)
C1B O2B C11B C10B 156.0(4)
C9B C10B C11B O2B -51.6(7)
C9B C10B C11B C12B -171.7(6)
